data_4060104
_journal_name_full Organometallics
_journal_paper_doi 10.1021/om0491950
_journal_year 2005
_chemical_formula_sum 'C28 H48 Cu F6 O P Ru2 S6'
_chemical_formula_weight 1003.67
_space_group_IT_number 2
_symmetry_cell_setting triclinic
_symmetry_space_group_name_Hall '-P 1'
_symmetry_space_group_name_H-M 'P -1'
_atom_sites_solution_hydrogens geom
_atom_sites_solution_primary direct
_atom_sites_solution_secondary difmap
_cell_angle_alpha 66.723(4)
_cell_angle_beta 76.713(5)
_cell_angle_gamma 81.282(5)
_cell_formula_units_Z 2
_cell_length_a 8.935(2)
_cell_length_b 14.707(4)
_cell_length_c 17.053(4)
_cell_measurement_reflns_used 915
_cell_measurement_temperature 295(2)
_cell_measurement_theta_max 20.96
_cell_measurement_theta_min 2.35
_cell_volume 1998.7(9)
_computing_structure_refinement 'SHELXL-97 (Sheldrick, 1997)'
_computing_structure_solution 'SHELXS-97 (Sheldrick, 1990)'
_diffrn_ambient_temperature 295(2)
_diffrn_detector_area_resol_mean ?
_diffrn_measurement_device_type 'CCD area detector'
_diffrn_measurement_method 'phi and omega scans'
_diffrn_radiation_monochromator graphite
_diffrn_radiation_source 'fine-focus sealed tube'
_diffrn_radiation_type MoK\a
_diffrn_radiation_wavelength 0.71073
_diffrn_reflns_av_R_equivalents 0.0548
_diffrn_reflns_av_sigmaI/netI 0.0630
_diffrn_reflns_limit_h_max 10
_diffrn_reflns_limit_h_min -10
_diffrn_reflns_limit_k_max 17
_diffrn_reflns_limit_k_min -17
_diffrn_reflns_limit_l_max 20
_diffrn_reflns_limit_l_min -20
_diffrn_reflns_number 20997
_diffrn_reflns_theta_max 25.00
_diffrn_reflns_theta_min 2.35
_diffrn_standards_decay_% ?
_diffrn_standards_interval_count ?
_diffrn_standards_interval_time ?
_diffrn_standards_number ?
_exptl_absorpt_coefficient_mu 1.677
_exptl_absorpt_correction_T_max 0.9834
_exptl_absorpt_correction_T_min 0.4878
_exptl_absorpt_correction_type 'Sadabs, (Sheldrick 2001)'
_exptl_absorpt_process_details ?
_exptl_crystal_colour 'Dark Red'
_exptl_crystal_density_diffrn 1.668
_exptl_crystal_density_meas 0
_exptl_crystal_density_method 'not measured'
_exptl_crystal_description 'Thin Plate'
_exptl_crystal_F_000 1012
_exptl_crystal_size_max 0.50
_exptl_crystal_size_mid 0.14
_exptl_crystal_size_min 0.01
_refine_ls_extinction_coef ?
_refine_ls_extinction_method none
_refine_ls_goodness_of_fit_ref 1.112
_refine_ls_hydrogen_treatment mixed
_refine_ls_matrix_type full
_refine_ls_number_parameters 473
_refine_ls_number_reflns 7052
_refine_ls_number_restraints 50
_refine_ls_restrained_S_all 1.116
_refine_ls_R_factor_all 0.1010
_refine_ls_R_factor_gt 0.0726
_refine_ls_shift/su_max 0.000
_refine_ls_shift/su_mean 0.000
_refine_ls_structure_factor_coef Fsqd
_refine_ls_weighting_details 'calc w=1/[\s^2^(Fo^2^)+(0.0550P)^2^+12.9195P] where P=(Fo^2^+2Fc^2^)/3'
_refine_ls_weighting_scheme calc
_refine_ls_wR_factor_gt 0.1631
_refine_ls_wR_factor_ref 0.1744
_reflns_number_gt 5138
_reflns_number_total 7052
_reflns_threshold_expression >2sigma(I)
_cod_depositor_comments
;
The following automatic conversions were performed:
'_symmetry_cell_setting' value 'Triclinic' changed to 'triclinic'
according to '/home/saulius/struct/CIF-dictionaries/cif_core.dic'
dictionary named 'cif_core.dic' version 2.4.1 from 2010-06-29.

Automatic conversion script
Id: cif_fix_enum 1527 2010-12-29 10:47:43Z saulius 
;
_cod_original_sg_symbol_H-M P-1
_cod_database_code 4060104

loop_
_symmetry_equiv_pos_as_xyz
'x, y, z'
'-x, -y, -z'

loop_
_atom_site_label
_atom_site_type_symbol
_atom_site_fract_x
_atom_site_fract_y
_atom_site_fract_z
_atom_site_U_iso_or_equiv
_atom_site_adp_type
_atom_site_occupancy
_atom_site_symmetry_multiplicity
_atom_site_calc_flag
_atom_site_refinement_flags
_atom_site_disorder_assembly
_atom_site_disorder_group
Ru1 Ru 0.92571(9) 0.78183(5) 0.24432(5) 0.0397(2) Uani 1 1 d . . .
Ru2 Ru 0.80362(9) 0.42520(6) 0.25163(5) 0.0470(2) Uani 1 1 d . . .
Cu1 Cu 0.8309(2) 0.62137(19) 0.22466(18) 0.0390(6) Uani 0.65 1 d P A 1
S1 S 1.0821(7) 0.6657(6) 0.1999(6) 0.0414(14) Uani 0.65 1 d P A 1
S2 S 0.6776(12) 0.7628(6) 0.2231(8) 0.0445(17) Uani 0.65 1 d P A 1
Cu1A Cu 0.9127(6) 0.6102(4) 0.2167(3) 0.0496(12) Uani 0.35 1 d P A 2
S2A S 0.714(2) 0.7311(11) 0.2280(15) 0.050(4) Uani 0.35 1 d P A 2
S1A S 1.1386(14) 0.6819(12) 0.1923(11) 0.046(3) Uani 0.35 1 d P A 2
S3 S 0.9583(3) 0.88717(18) 0.09980(16) 0.0563(7) Uani 1 1 d . A .
C1 C 1.1512(17) 0.7297(11) 0.0804(8) 0.095(4) Uani 1 1 d U . .
H1A H 1.2629 0.7220 0.0690 0.114 Uiso 1 1 calc R A 1
H1B H 1.1148 0.6956 0.0507 0.114 Uiso 1 1 calc R A 1
C2 C 1.109(2) 0.8272(14) 0.0448(10) 0.153(8) Uani 1 1 d U A .
H2A H 1.0805 0.8380 -0.0100 0.183 Uiso 1 1 calc R . .
H2B H 1.2001 0.8627 0.0308 0.183 Uiso 1 1 calc R . .
C3 C 0.6666(16) 0.8377(11) 0.1155(8) 0.094(4) Uani 1 1 d U . .
H3A H 0.6260 0.7996 0.0908 0.112 Uiso 1 1 calc R A 1
H3B H 0.5927 0.8933 0.1156 0.112 Uiso 1 1 calc R A 1
C4 C 0.799(2) 0.8738(16) 0.0629(11) 0.154(8) Uani 1 1 d U A .
H4A H 0.7707 0.9390 0.0224 0.185 Uiso 1 1 calc R . .
H4B H 0.8349 0.8325 0.0290 0.185 Uiso 1 1 calc R . .
C9 C 0.8428(12) 0.7554(7) 0.3837(6) 0.050(2) Uani 1 1 d . A .
C10 C 0.8197(12) 0.8584(7) 0.3349(6) 0.052(2) Uani 1 1 d . A .
C11 C 0.9664(13) 0.8958(7) 0.2915(7) 0.059(3) Uani 1 1 d . A .
C12 C 1.0793(12) 0.8178(7) 0.3127(7) 0.054(3) Uani 1 1 d . A .
C13 C 1.0032(13) 0.7287(7) 0.3702(6) 0.053(3) Uani 1 1 d . A .
C14 C 0.7197(14) 0.6901(9) 0.4440(7) 0.074(3) Uani 1 1 d . . .
H14A H 0.7064 0.6925 0.5007 0.111 Uiso 1 1 calc R A .
H14B H 0.7484 0.6231 0.4477 0.111 Uiso 1 1 calc R . .
H14C H 0.6248 0.7123 0.4228 0.111 Uiso 1 1 calc R . .
C15 C 0.6692(13) 0.9192(10) 0.3357(8) 0.077(4) Uani 1 1 d . . .
H15A H 0.6525 0.9441 0.3815 0.116 Uiso 1 1 calc R A .
H15B H 0.5871 0.8787 0.3452 0.116 Uiso 1 1 calc R . .
H15C H 0.6715 0.9739 0.2809 0.116 Uiso 1 1 calc R . .
C16 C 0.9952(16) 1.0039(8) 0.2353(9) 0.083(4) Uani 1 1 d . . .
H16A H 1.0099 1.0374 0.2710 0.124 Uiso 1 1 calc R A .
H16B H 0.9081 1.0354 0.2081 0.124 Uiso 1 1 calc R . .
H16C H 1.0857 1.0072 0.1914 0.124 Uiso 1 1 calc R . .
C17 C 1.2544(13) 0.8265(10) 0.2817(10) 0.095(5) Uani 1 1 d . . .
H17A H 1.2955 0.8425 0.3216 0.142 Uiso 1 1 calc R A .
H17B H 1.2743 0.8779 0.2250 0.142 Uiso 1 1 calc R . .
H17C H 1.3027 0.7646 0.2791 0.142 Uiso 1 1 calc R . .
C18 C 1.0799(16) 0.6270(9) 0.4131(7) 0.080(4) Uani 1 1 d . . .
H18A H 1.1033 0.6221 0.4669 0.120 Uiso 1 1 calc R A .
H18B H 1.1734 0.6175 0.3753 0.120 Uiso 1 1 calc R . .
H18C H 1.0115 0.5770 0.4244 0.120 Uiso 1 1 calc R . .
S4 S 0.8173(6) 0.5561(3) 0.1235(3) 0.0446(10) Uani 0.65 1 d P A 1
S5 S 0.7457(5) 0.4980(3) 0.3582(2) 0.0442(9) Uani 0.65 1 d P A 1
S6 S 0.5417(5) 0.4380(3) 0.2587(3) 0.0631(12) Uani 0.65 1 d P A 1
C5 C 0.6227(19) 0.5876(13) 0.1008(12) 0.067(5) Uani 0.65 1 d PD A 1
H5A H 0.5796 0.6444 0.1161 0.080 Uiso 0.65 1 calc PR A 1
H5B H 0.6287 0.6077 0.0388 0.080 Uiso 0.65 1 calc PR A 1
C6 C 0.515(2) 0.5069(15) 0.1471(15) 0.092(7) Uani 0.65 1 d PD A 1
H6A H 0.5318 0.4618 0.1165 0.111 Uiso 0.65 1 calc PR A 1
H6B H 0.4094 0.5353 0.1472 0.111 Uiso 0.65 1 calc PR A 1
C7 C 0.540(3) 0.5154(18) 0.3814(13) 0.098(10) Uani 0.65 1 d PD A 1
H7A H 0.5005 0.4588 0.4319 0.118 Uiso 0.65 1 calc PR A 1
H7B H 0.5123 0.5738 0.3961 0.118 Uiso 0.65 1 calc PR A 1
C8 C 0.4639(19) 0.5271(18) 0.3087(15) 0.092(7) Uani 0.65 1 d PD A 1
H8A H 0.4764 0.5936 0.2651 0.110 Uiso 0.65 1 calc PR A 1
H8B H 0.3544 0.5196 0.3305 0.110 Uiso 0.65 1 calc PR A 1
C19 C 1.0096(13) 0.3398(8) 0.3027(8) 0.0545(19) Uani 0.65 1 d PG A 1
C20 C 1.0250(15) 0.3551(10) 0.2137(7) 0.0545(19) Uani 0.65 1 d PG A 1
C21 C 0.9088(15) 0.3045(9) 0.2062(6) 0.0545(19) Uani 0.65 1 d PG A 1
C22 C 0.8216(12) 0.2579(7) 0.2906(7) 0.0545(19) Uani 0.65 1 d PG A 1
C23 C 0.8838(14) 0.2797(8) 0.3503(5) 0.0545(19) Uani 0.65 1 d PG A 1
C24 C 1.120(3) 0.3762(19) 0.3392(15) 0.082(6) Uani 0.65 1 d PU A 1
H24A H 1.1994 0.3253 0.3573 0.122 Uiso 0.65 1 calc PR A 1
H24B H 1.0634 0.3917 0.3881 0.122 Uiso 0.65 1 calc PR A 1
H24C H 1.1648 0.4346 0.2950 0.122 Uiso 0.65 1 calc PR A 1
C25 C 1.154(2) 0.4071(15) 0.1414(13) 0.068(6) Uani 0.65 1 d PU A 1
H25A H 1.2395 0.3602 0.1376 0.102 Uiso 0.65 1 calc PR A 1
H25B H 1.1851 0.4590 0.1534 0.102 Uiso 0.65 1 calc PR A 1
H25C H 1.1174 0.4350 0.0873 0.102 Uiso 0.65 1 calc PR A 1
C26 C 0.890(2) 0.2946(15) 0.1245(12) 0.081(6) Uani 0.65 1 d PU A 1
H26A H 0.9479 0.2357 0.1199 0.121 Uiso 0.65 1 calc PR A 1
H26B H 0.9282 0.3515 0.0751 0.121 Uiso 0.65 1 calc PR A 1
H26C H 0.7834 0.2904 0.1264 0.121 Uiso 0.65 1 calc PR A 1
C27 C 0.690(3) 0.1935(15) 0.3174(16) 0.103(9) Uani 0.65 1 d P A 1
H27A H 0.7295 0.1257 0.3298 0.154 Uiso 0.65 1 calc PR A 1
H27B H 0.6333 0.2141 0.2712 0.154 Uiso 0.65 1 calc PR A 1
H27C H 0.6239 0.1991 0.3685 0.154 Uiso 0.65 1 calc PR A 1
C28 C 0.829(3) 0.2407(13) 0.4480(11) 0.089(7) Uani 0.65 1 d P A 1
H28A H 0.8823 0.1774 0.4739 0.134 Uiso 0.65 1 calc PR A 1
H28B H 0.7204 0.2334 0.4613 0.134 Uiso 0.65 1 calc PR A 1
H28C H 0.8510 0.2865 0.4707 0.134 Uiso 0.65 1 calc PR A 1
P1 P 0.5553(4) 0.8517(3) 0.8726(2) 0.0761(9) Uani 1 1 d . . .
F1 F 0.5007(17) 0.850(2) 0.9611(10) 0.284(12) Uani 1 1 d . . .
F2 F 0.5189(16) 0.7443(10) 0.9104(16) 0.267(11) Uani 1 1 d . . .
F3 F 0.6006(15) 0.831(2) 0.7945(9) 0.296(13) Uani 1 1 d . . .
F4 F 0.5909(15) 0.9531(8) 0.8361(19) 0.322(14) Uani 1 1 d . . .
F5 F 0.7222(10) 0.8184(8) 0.8881(8) 0.155(4) Uani 1 1 d . . .
F6 F 0.3822(9) 0.8820(7) 0.8600(6) 0.115(3) Uani 1 1 d . . .
S9 S 0.9100(12) 0.5540(6) 0.1084(5) 0.050(2) Uani 0.35 1 d PD A 2
S7 S 0.8841(11) 0.4660(6) 0.3457(5) 0.059(2) Uani 0.35 1 d PD A 2
S8 S 1.0371(10) 0.3383(7) 0.2288(6) 0.060(2) Uani 0.35 1 d PD A 2
C37 C 1.155(4) 0.378(3) 0.282(2) 0.089(12) Uiso 0.35 1 d PD A 2
H37A H 1.2427 0.3308 0.2948 0.107 Uiso 0.35 1 calc PR A 2
H37B H 1.1926 0.4422 0.2437 0.107 Uiso 0.35 1 calc PR A 2
C36 C 1.061(4) 0.385(3) 0.364(2) 0.078(15) Uiso 0.35 1 d PD A 2
H36A H 1.1217 0.4101 0.3905 0.093 Uiso 0.35 1 calc PR A 2
H36B H 1.0330 0.3189 0.4049 0.093 Uiso 0.35 1 calc PR A 2
C38 C 1.135(5) 0.393(2) 0.1169(15) 0.066(14) Uiso 0.35 1 d PD A 2
H38A H 1.2443 0.3732 0.1128 0.080 Uiso 0.35 1 calc PR A 2
H38B H 1.0951 0.3686 0.0810 0.080 Uiso 0.35 1 calc PR A 2
C39 C 1.112(3) 0.504(2) 0.084(2) 0.078(10) Uiso 0.35 1 d PD A 2
H39A H 1.1473 0.5298 0.0216 0.094 Uiso 0.35 1 calc PR A 2
H39B H 1.1768 0.5281 0.1091 0.094 Uiso 0.35 1 calc PR A 2
C41 C 0.558(3) 0.4403(17) 0.3028(15) 0.069(4) Uiso 0.35 1 d PG A 2
C42 C 0.619(3) 0.3401(16) 0.3292(12) 0.069(4) Uiso 0.35 1 d PG A 2
C43 C 0.661(3) 0.3146(14) 0.2545(15) 0.069(4) Uiso 0.35 1 d PG A 2
C44 C 0.626(3) 0.3992(18) 0.1819(11) 0.069(4) Uiso 0.35 1 d PG A 2
C45 C 0.563(3) 0.4769(14) 0.2118(15) 0.069(4) Uiso 0.35 1 d PG A 2
C48 C 0.716(6) 0.212(3) 0.262(3) 0.092(15) Uiso 0.35 1 d P A 2
H48A H 0.6344 0.1786 0.2593 0.138 Uiso 0.35 1 calc PR A 2
H48B H 0.7496 0.1767 0.3169 0.138 Uiso 0.35 1 calc PR A 2
H48C H 0.8013 0.2132 0.2157 0.138 Uiso 0.35 1 calc PR A 2
C50 C 0.521(5) 0.580(3) 0.152(3) 0.089(12) Uiso 0.35 1 d P A 2
H50A H 0.4170 0.5845 0.1445 0.133 Uiso 0.35 1 calc PR A 2
H50B H 0.5896 0.5956 0.0972 0.133 Uiso 0.35 1 calc PR A 2
H50C H 0.5303 0.6265 0.1777 0.133 Uiso 0.35 1 calc PR A 2
C49 C 0.664(5) 0.403(4) 0.084(3) 0.115(15) Uiso 0.35 1 d P A 2
H49A H 0.5742 0.3901 0.0698 0.173 Uiso 0.35 1 calc PR A 2
H49B H 0.7462 0.3545 0.0787 0.173 Uiso 0.35 1 calc PR A 2
H49C H 0.6958 0.4681 0.0450 0.173 Uiso 0.35 1 calc PR A 2
C47 C 0.627(6) 0.274(3) 0.428(3) 0.117(15) Uiso 0.35 1 d P A 2
H47A H 0.5352 0.2383 0.4547 0.175 Uiso 0.35 1 calc PR A 2
H47B H 0.6348 0.3156 0.4575 0.175 Uiso 0.35 1 calc PR A 2
H47C H 0.7153 0.2275 0.4301 0.175 Uiso 0.35 1 calc PR A 2
C46 C 0.511(4) 0.506(2) 0.3698(15) 0.12(3) Uiso 0.35 1 d P A 2
H46A H 0.4010 0.5081 0.3899 0.183 Uiso 0.35 1 calc PR A 2
H46B H 0.5427 0.5721 0.3384 0.183 Uiso 0.35 1 calc PR A 2
H46C H 0.5614 0.4739 0.4187 0.183 Uiso 0.35 1 calc PR A 2
O1S O 0.007(4) 0.001(2) 0.5072(15) 0.257(18) Uani 0.50 1 d PR . .
O2S O 0.204(4) 0.060(2) 0.4283(15) 0.206(17) Uani 0.50 1 d PR . .

loop_
_atom_site_aniso_label
_atom_site_aniso_U_11
_atom_site_aniso_U_22
_atom_site_aniso_U_33
_atom_site_aniso_U_23
_atom_site_aniso_U_13
_atom_site_aniso_U_12
Ru1 0.0510(5) 0.0302(4) 0.0369(4) -0.0083(3) -0.0089(3) -0.0109(3)
Ru2 0.0463(5) 0.0414(4) 0.0629(5) -0.0270(4) -0.0096(4) -0.0112(4)
Cu1 0.0401(13) 0.0354(11) 0.0416(12) -0.0127(8) -0.0066(12) -0.0096(12)
S1 0.038(4) 0.037(3) 0.049(3) -0.015(2) -0.008(3) -0.007(3)
S2 0.045(4) 0.037(5) 0.052(3) -0.013(4) -0.017(3) -0.004(3)
Cu1A 0.074(3) 0.040(2) 0.037(2) -0.0147(16) -0.006(3) -0.015(3)
S2A 0.064(11) 0.041(9) 0.041(5) -0.005(7) -0.020(6) -0.010(6)
S1A 0.047(8) 0.048(7) 0.046(5) -0.022(5) -0.003(6) -0.006(6)
S3 0.0752(18) 0.0369(13) 0.0445(14) -0.0002(11) -0.0080(13) -0.0143(12)
C1 0.105(10) 0.097(9) 0.067(8) -0.033(7) -0.006(7) 0.030(8)
C2 0.187(15) 0.130(12) 0.076(9) -0.026(9) 0.036(10) 0.048(11)
C3 0.089(9) 0.116(10) 0.066(8) -0.012(7) -0.032(7) -0.015(8)
C4 0.146(13) 0.187(15) 0.101(11) 0.026(10) -0.077(10) -0.062(12)
C9 0.067(7) 0.053(6) 0.039(5) -0.022(5) -0.014(5) -0.012(5)
C10 0.061(7) 0.049(6) 0.053(6) -0.019(5) -0.022(5) -0.008(5)
C11 0.063(7) 0.048(6) 0.081(8) -0.035(6) -0.017(6) -0.012(5)
C12 0.053(6) 0.052(6) 0.066(7) -0.027(5) -0.015(5) -0.012(5)
C13 0.075(7) 0.055(6) 0.038(5) -0.020(5) -0.022(5) -0.007(5)
C14 0.090(9) 0.079(8) 0.043(6) -0.014(6) 0.007(6) -0.029(7)
C15 0.062(7) 0.098(10) 0.090(9) -0.056(8) -0.018(7) 0.009(7)
C16 0.108(10) 0.042(6) 0.106(10) -0.026(7) -0.023(8) -0.026(6)
C17 0.046(7) 0.100(10) 0.154(14) -0.058(10) -0.025(8) -0.010(7)
C18 0.106(10) 0.074(8) 0.059(7) -0.022(6) -0.028(7) 0.009(7)
S4 0.047(2) 0.049(2) 0.041(2) -0.0184(18) -0.011(2) -0.007(2)
S5 0.062(3) 0.0353(18) 0.0360(19) -0.0130(15) -0.0023(17) -0.0168(18)
S6 0.043(2) 0.070(3) 0.091(4) -0.045(3) -0.003(2) -0.021(2)
C5 0.060(11) 0.080(12) 0.071(12) -0.029(10) -0.037(10) 0.006(10)
C6 0.065(13) 0.101(16) 0.15(2) -0.076(16) -0.038(13) 0.002(12)
C7 0.085(16) 0.087(17) 0.106(19) -0.051(15) 0.057(14) -0.029(13)
C8 0.038(10) 0.14(2) 0.133(19) -0.101(17) 0.015(11) -0.025(11)
C19 0.076(5) 0.035(4) 0.064(5) -0.027(4) -0.023(4) 0.003(3)
C20 0.076(5) 0.035(4) 0.064(5) -0.027(4) -0.023(4) 0.003(3)
C21 0.076(5) 0.035(4) 0.064(5) -0.027(4) -0.023(4) 0.003(3)
C22 0.076(5) 0.035(4) 0.064(5) -0.027(4) -0.023(4) 0.003(3)
C23 0.076(5) 0.035(4) 0.064(5) -0.027(4) -0.023(4) 0.003(3)
C24 0.078(15) 0.109(17) 0.087(15) -0.058(14) -0.046(13) 0.013(13)
C25 0.042(10) 0.081(14) 0.078(12) -0.040(12) 0.002(10) 0.008(9)
C26 0.087(13) 0.097(14) 0.087(13) -0.061(12) -0.018(11) -0.013(11)
C27 0.17(3) 0.059(12) 0.105(19) -0.037(13) -0.038(18) -0.051(14)
C28 0.15(2) 0.051(11) 0.053(11) -0.006(9) -0.021(12) -0.009(12)
P1 0.067(2) 0.068(2) 0.074(2) -0.0053(17) -0.0168(17) -0.0014(17)
F1 0.153(12) 0.59(4) 0.166(12) -0.191(19) -0.075(10) 0.017(18)
F2 0.144(12) 0.128(11) 0.42(3) 0.006(14) -0.046(15) -0.018(9)
F3 0.133(11) 0.64(4) 0.142(11) -0.210(19) -0.012(9) 0.063(17)
F4 0.126(10) 0.067(7) 0.67(4) -0.034(13) -0.052(16) -0.033(7)
F5 0.076(6) 0.154(9) 0.233(12) -0.054(9) -0.073(7) 0.016(6)
F6 0.077(5) 0.136(7) 0.126(7) -0.038(6) -0.041(5) 0.020(5)
S9 0.070(6) 0.046(4) 0.036(4) -0.013(3) -0.017(5) -0.010(5)
S7 0.080(6) 0.053(4) 0.044(4) -0.010(3) -0.019(4) -0.015(4)
S8 0.043(4) 0.052(5) 0.078(6) -0.025(4) -0.009(4) 0.009(4)
O1S 0.48(5) 0.16(2) 0.095(17) -0.055(16) -0.08(3) 0.15(3)
O2S 0.30(4) 0.15(2) 0.077(16) -0.008(16) 0.00(2) 0.09(3)
